data_2017260
loop_
_publ_author_name
'Jagan, R.'
'Sivakumar, K.'

_publ_section_title
;
 N---H&#x00B7;&#x00B7;&#x00B7;O and O---H&#x00B7;&#x00B7;&#x00B7;O
 hydrogen-bonded supramolecular networks in 4-chloroanilinium,
 2-hydroxyanilinium and 3-hydroxyanilinium hydrogen phthalates
;
_journal_coeditor_code SK3331
_journal_issue 8
_journal_name_full 'Acta Crystallographica Section C'
_journal_page_first o414
_journal_page_last o418
_journal_paper_doi 10.1107/S0108270109025724
_journal_volume 65
_journal_year 2009
_chemical_formula_iupac 'C6 H8 N O +, C8 H5 O4 -'
_chemical_formula_moiety 'C6 H8 N O +, C8 H5 O4 -'
_chemical_formula_sum 'C14 H13 N O5'
_chemical_formula_weight 275.25
_chemical_name_systematic
;
2-hydroxyanilinium hydrogen phthalate
;
_space_group_IT_number 14
_symmetry_cell_setting monoclinic
_symmetry_space_group_name_Hall '-P 2ybc'
_symmetry_space_group_name_H-M 'P 1 21/c 1'
_atom_sites_solution_hydrogens geom
_atom_sites_solution_primary direct
_atom_sites_solution_secondary difmap
_audit_creation_method SHELXL-97
_cell_angle_alpha 90.00
_cell_angle_beta 105.287(2)
_cell_angle_gamma 90.00
_cell_formula_units_Z 8
_cell_length_a 12.7082(4)
_cell_length_b 14.4422(5)
_cell_length_c 14.3394(4)
_cell_measurement_reflns_used 7544
_cell_measurement_temperature 292(2)
_cell_measurement_theta_max 24.93
_cell_measurement_theta_min 4.04
_cell_volume 2538.65(14)
_computing_cell_refinement 'APEX2 and SAINT-Plus (Bruker, 2004)'
_computing_data_collection 'APEX2 (Bruker, 2004)'
_computing_data_reduction 'XPREP in SAINT-Plus (Bruker, 2004)'
_computing_molecular_graphics 'ORTEP3 for Windows (Farrugia, 1997) and Mercury (Macrae <i>et al.</i>,  2006)'
_computing_publication_material 'PLATON (Spek, 2009)'
_computing_structure_refinement 'SHELXL97 (Sheldrick, 2008)'
_computing_structure_solution 'SHELXS97 (Sheldrick, 2008)'
_diffrn_ambient_temperature 292(2)
_diffrn_measured_fraction_theta_full 0.993
_diffrn_measured_fraction_theta_max 0.993
_diffrn_measurement_device_type 'Bruker KAPPA APEXII CCD diffractometer'
_diffrn_measurement_method '\w and \f scan'
_diffrn_radiation_monochromator graphite
_diffrn_radiation_source 'fine-focus sealed tube'
_diffrn_radiation_type MoK\a
_diffrn_radiation_wavelength 0.71073
_diffrn_reflns_av_R_equivalents 0.0361
_diffrn_reflns_av_sigmaI/netI 0.0333
_diffrn_reflns_limit_h_max 17
_diffrn_reflns_limit_h_min -17
_diffrn_reflns_limit_k_max 19
_diffrn_reflns_limit_k_min -19
_diffrn_reflns_limit_l_max 19
_diffrn_reflns_limit_l_min -19
_diffrn_reflns_number 30515
_diffrn_reflns_theta_full 28.51
_diffrn_reflns_theta_max 28.51
_diffrn_reflns_theta_min 2.18
_diffrn_standards_decay_% 0
_exptl_absorpt_coefficient_mu 0.111
_exptl_absorpt_correction_T_max 0.9729
_exptl_absorpt_correction_T_min 0.8792
_exptl_absorpt_correction_type multi-scan
_exptl_absorpt_process_details '(SADABS; Bruker, 1999)'
_exptl_crystal_colour colourless
_exptl_crystal_density_diffrn 1.440
_exptl_crystal_density_method 'not measured'
_exptl_crystal_description block
_exptl_crystal_F_000 1152
_exptl_crystal_size_max 0.30
_exptl_crystal_size_mid 0.25
_exptl_crystal_size_min 0.25
_refine_diff_density_max 0.233
_refine_diff_density_min -0.170
_refine_ls_extinction_method none
_refine_ls_goodness_of_fit_ref 1.011
_refine_ls_hydrogen_treatment mixed
_refine_ls_matrix_type full
_refine_ls_number_parameters 401
_refine_ls_number_reflns 6404
_refine_ls_number_restraints 0
_refine_ls_restrained_S_all 1.011
_refine_ls_R_factor_all 0.0795
_refine_ls_R_factor_gt 0.0449
_refine_ls_shift/su_max 0.000
_refine_ls_shift/su_mean 0.000
_refine_ls_structure_factor_coef Fsqd
_refine_ls_weighting_details ' w=1/[\s\^2\^(Fo\^2\^)+(0.0667P)\^2\^+0.2899P] where P=(Fo\^2\^+2Fc\^2\^)/3'
_refine_ls_weighting_scheme calc
_refine_ls_wR_factor_gt 0.1120
_refine_ls_wR_factor_ref 0.1318
_reflns_number_gt 4195
_reflns_number_total 6404
_reflns_threshold_expression >2sigma(I)
_cod_data_source_file sk3331.cif
_cod_data_source_block II
_cod_original_sg_symbol_Hall -P2ybc
_cod_original_sg_symbol_H-M P21/c
_cod_database_code 2017260
_cod_database_fobs_code 2017260

loop_
_symmetry_equiv_pos_as_xyz
'x, y, z'
'-x, y+1/2, -z+1/2'
'-x, -y, -z'
'x, -y-1/2, z-1/2'

loop_
_atom_site_type_symbol
_atom_site_label
_atom_site_fract_x
_atom_site_fract_y
_atom_site_fract_z
_atom_site_U_iso_or_equiv
_atom_site_adp_type
_atom_site_calc_flag
_atom_site_refinement_flags
_atom_site_occupancy
_atom_site_disorder_assembly
_atom_site_disorder_group
N N1A 0.71412(11) 0.30844(10) 0.13039(11) 0.0425(3) Uani d . 1 . .
O O1A 0.55986(10) 0.31783(10) 0.64676(12) 0.0746(4) Uani d . 1 . .
O O2A 0.46812(10) 0.19073(9) 0.63892(11) 0.0652(4) Uani d . 1 . .
O O3A 0.28360(11) 0.14254(9) 0.61577(11) 0.0658(4) Uani d . 1 . .
O O4A 0.12097(10) 0.19884(10) 0.59366(11) 0.0727(4) Uani d . 1 . .
O O5A 0.91612(10) 0.33025(10) 0.10254(8) 0.0560(3) Uani d . 1 . .
C C1A 0.37223(12) 0.33777(11) 0.63096(10) 0.0397(3) Uani d . 1 . .
C C2A 0.26316(12) 0.30849(11) 0.61719(10) 0.0381(3) Uani d . 1 . .
C C3A 0.18379(14) 0.37663(13) 0.61011(12) 0.0511(4) Uani d . 1 . .
H H3A 0.1115 0.3584 0.6002 0.061 Uiso calc R 1 . .
C C4A 0.20772(17) 0.46917(14) 0.61711(14) 0.0633(5) Uani d . 1 . .
H H4A 0.1526 0.5126 0.6127 0.076 Uiso calc R 1 . .
C C5A 0.31324(18) 0.49697(13) 0.63060(16) 0.0671(5) Uani d . 1 . .
H H5A 0.3306 0.5597 0.6353 0.080 Uiso calc R 1 . .
C C6A 0.39387(15) 0.43192(12) 0.63718(14) 0.0558(4) Uani d . 1 . .
H H6A 0.4654 0.4518 0.6461 0.067 Uiso calc R 1 . .
C C7A 0.47241(12) 0.27882(12) 0.63955(12) 0.0457(4) Uani d . 1 . .
C C8A 0.21900(13) 0.21069(12) 0.60859(11) 0.0441(4) Uani d . 1 . .
C C9A 0.81067(12) 0.30418(10) 0.21176(11) 0.0386(3) Uani d . 1 . .
C C10A 0.91212(12) 0.31728(11) 0.19535(11) 0.0420(3) Uani d . 1 . .
C C11A 1.00313(14) 0.31545(13) 0.27322(13) 0.0567(4) Uani d . 1 . .
H H11A 1.0719 0.3252 0.2637 0.068 Uiso calc R 1 . .
C C12A 0.99275(17) 0.29937(14) 0.36448(14) 0.0631(5) Uani d . 1 . .
H H12A 1.0545 0.2989 0.4166 0.076 Uiso calc R 1 . .
C C13A 0.89161(18) 0.28387(13) 0.37997(13) 0.0604(5) Uani d . 1 . .
H H13A 0.8853 0.2718 0.4420 0.073 Uiso calc R 1 . .
C C14A 0.79992(15) 0.28640(11) 0.30285(12) 0.0500(4) Uani d . 1 . .
H H14A 0.7313 0.2761 0.3125 0.060 Uiso calc R 1 . .
N N1B 0.82035(11) 0.02643(11) 0.41204(10) 0.0408(3) Uani d . 1 . .
O O1B 0.66308(8) 0.15536(8) 0.42566(8) 0.0474(3) Uani d . 1 . .
O O2B 0.56510(9) 0.03143(8) 0.37839(10) 0.0557(3) Uani d . 1 . .
O O3B 0.38605(9) -0.02036(8) 0.37490(9) 0.0561(3) Uani d . 1 . .
O O4B 0.23223(9) 0.03118(9) 0.39299(11) 0.0635(4) Uani d . 1 . .
O O5B 1.02897(10) 0.05037(10) 0.40323(9) 0.0564(3) Uani d . 1 . .
C C1B 0.47180(12) 0.17544(10) 0.39279(10) 0.0378(3) Uani d . 1 . .
C C2B 0.36441(11) 0.14499(10) 0.38553(10) 0.0370(3) Uani d . 1 . .
C C3B 0.28395(13) 0.21218(12) 0.37897(12) 0.0478(4) Uani d . 1 . .
H H3B 0.2130 0.1932 0.3749 0.057 Uiso calc R 1 . .
C C4B 0.30548(15) 0.30488(13) 0.37829(14) 0.0569(5) Uani d . 1 . .
H H4B 0.2497 0.3477 0.3734 0.068 Uiso calc R 1 . .
C C5B 0.40938(16) 0.33436(13) 0.38478(15) 0.0616(5) Uani d . 1 . .
H H5B 0.4247 0.3973 0.3839 0.074 Uiso calc R 1 . .
C C6B 0.49096(14) 0.26988(12) 0.39261(13) 0.0513(4) Uani d . 1 . .
H H6B 0.5617 0.2905 0.3980 0.062 Uiso calc R 1 . .
C C7B 0.57286(12) 0.11722(11) 0.40038(10) 0.0397(3) Uani d . 1 . .
C C8B 0.32420(12) 0.04654(11) 0.38484(11) 0.0431(4) Uani d . 1 . .
C C9B 0.84427(11) 0.04049(10) 0.31948(11) 0.0363(3) Uani d . 1 . .
C C10B 0.95152(12) 0.05126(10) 0.31733(11) 0.0416(3) Uani d . 1 . .
C C11B 0.97452(15) 0.06378(13) 0.22965(13) 0.0572(5) Uani d . 1 . .
H H11B 1.0463 0.0713 0.2270 0.069 Uiso calc R 1 . .
C C12B 0.89127(17) 0.06512(14) 0.14593(14) 0.0624(5) Uani d . 1 . .
H H12B 0.9074 0.0727 0.0868 0.075 Uiso calc R 1 . .
C C13B 0.78464(16) 0.05540(13) 0.14863(13) 0.0580(5) Uani d . 1 . .
H H13B 0.7287 0.0572 0.0918 0.070 Uiso calc R 1 . .
C C14B 0.76114(13) 0.04302(12) 0.23608(12) 0.0484(4) Uani d . 1 . .
H H14B 0.6892 0.0364 0.2387 0.058 Uiso calc R 1 . .
H H1AA 0.7323(16) 0.3047(13) 0.0751(14) 0.060(6) Uiso d . 1 . .
H H1AB 0.6598(19) 0.2595(16) 0.1355(15) 0.084(7) Uiso d . 1 . .
H H1AC 0.6809(16) 0.3701(14) 0.1305(13) 0.063(5) Uiso d . 1 . .
H H5AA 0.9838(19) 0.3238(15) 0.1024(14) 0.074(6) Uiso d . 1 . .
H H2AA 0.389(2) 0.1650(15) 0.6273(15) 0.088(7) Uiso d . 1 . .
H H1BA 0.7726(16) 0.0730(13) 0.4219(13) 0.061(5) Uiso d . 1 . .
H H1BB 0.8858(19) 0.0274(15) 0.4618(17) 0.084(7) Uiso d . 1 . .
H H1BC 0.7880(16) -0.0312(14) 0.4130(13) 0.063(6) Uiso d . 1 . .
H H5BA 1.0948(19) 0.0501(16) 0.3942(15) 0.081(7) Uiso d . 1 . .
H H2BA 0.4807(19) 0.0068(15) 0.3704(15) 0.088(7) Uiso d . 1 . .

loop_
_atom_site_aniso_label
_atom_site_aniso_U_11
_atom_site_aniso_U_22
_atom_site_aniso_U_33
_atom_site_aniso_U_12
_atom_site_aniso_U_13
_atom_site_aniso_U_23
N1A 0.0282(7) 0.0445(8) 0.0557(9) 0.0045(6) 0.0127(6) 0.0047(6)
O1A 0.0298(6) 0.0642(9) 0.1291(12) -0.0070(6) 0.0198(7) -0.0203(8)
O2A 0.0358(7) 0.0487(8) 0.1130(11) 0.0043(6) 0.0230(7) -0.0006(7)
O3A 0.0470(7) 0.0440(7) 0.1110(11) -0.0060(6) 0.0290(7) -0.0002(7)
O4A 0.0343(7) 0.0832(10) 0.1029(11) -0.0146(7) 0.0218(7) -0.0111(8)
O5A 0.0286(6) 0.0867(10) 0.0537(7) 0.0065(6) 0.0126(5) 0.0035(6)
C1A 0.0322(8) 0.0469(9) 0.0406(8) 0.0007(6) 0.0111(6) -0.0029(6)
C2A 0.0309(7) 0.0501(9) 0.0353(7) 0.0011(6) 0.0121(6) -0.0038(6)
C3A 0.0377(9) 0.0625(11) 0.0548(10) 0.0101(8) 0.0151(7) -0.0042(8)
C4A 0.0599(12) 0.0568(12) 0.0772(13) 0.0210(10) 0.0250(10) 0.0015(9)
C5A 0.0725(14) 0.0440(10) 0.0902(15) 0.0036(9) 0.0311(11) -0.0005(9)
C6A 0.0472(10) 0.0493(10) 0.0740(12) -0.0060(8) 0.0216(9) -0.0052(8)
C7A 0.0284(8) 0.0506(10) 0.0575(10) -0.0017(7) 0.0099(7) -0.0072(7)
C8A 0.0350(8) 0.0565(10) 0.0436(8) -0.0060(7) 0.0155(7) -0.0052(7)
C9A 0.0329(8) 0.0333(7) 0.0493(9) 0.0062(6) 0.0103(6) 0.0011(6)
C10A 0.0322(8) 0.0442(9) 0.0483(9) 0.0047(6) 0.0083(6) -0.0005(6)
C11A 0.0370(9) 0.0666(12) 0.0603(11) 0.0047(8) 0.0021(8) -0.0035(8)
C12A 0.0611(13) 0.0629(12) 0.0534(11) 0.0123(10) -0.0058(9) -0.0044(9)
C13A 0.0822(15) 0.0525(11) 0.0451(10) 0.0120(10) 0.0140(9) 0.0054(8)
C14A 0.0560(11) 0.0392(9) 0.0594(11) 0.0048(7) 0.0232(8) 0.0045(7)
N1B 0.0256(7) 0.0450(8) 0.0532(8) -0.0014(6) 0.0130(6) 0.0007(6)
O1B 0.0257(5) 0.0567(7) 0.0605(7) -0.0041(5) 0.0125(5) -0.0029(5)
O2B 0.0304(6) 0.0478(7) 0.0917(9) -0.0004(5) 0.0209(6) -0.0095(6)
O3B 0.0358(6) 0.0443(7) 0.0923(9) -0.0039(5) 0.0241(6) -0.0060(6)
O4B 0.0293(6) 0.0638(8) 0.1008(10) -0.0053(5) 0.0235(6) 0.0028(7)
O5B 0.0260(6) 0.0848(9) 0.0584(7) -0.0014(6) 0.0112(5) 0.0127(6)
C1B 0.0305(7) 0.0457(9) 0.0385(8) 0.0008(6) 0.0117(6) 0.0029(6)
C2B 0.0272(7) 0.0464(9) 0.0375(8) 0.0020(6) 0.0087(6) 0.0012(6)
C3B 0.0298(8) 0.0548(10) 0.0591(10) 0.0059(7) 0.0126(7) 0.0028(8)
C4B 0.0437(10) 0.0536(11) 0.0728(12) 0.0151(8) 0.0142(8) 0.0057(8)
C5B 0.0558(12) 0.0431(10) 0.0866(14) 0.0029(8) 0.0200(10) 0.0094(9)
C6B 0.0366(9) 0.0478(10) 0.0715(11) -0.0027(7) 0.0176(8) 0.0060(8)
C7B 0.0280(8) 0.0491(9) 0.0439(8) 0.0008(7) 0.0131(6) 0.0032(6)
C8B 0.0262(7) 0.0524(10) 0.0503(9) -0.0015(7) 0.0096(6) 0.0012(7)
C9B 0.0298(7) 0.0317(7) 0.0486(8) 0.0012(6) 0.0128(6) -0.0012(6)
C10B 0.0311(8) 0.0411(8) 0.0537(9) 0.0008(6) 0.0132(7) 0.0029(7)
C11B 0.0439(10) 0.0698(12) 0.0636(12) -0.0011(8) 0.0244(9) 0.0062(9)
C12B 0.0702(13) 0.0697(13) 0.0525(11) -0.0029(10) 0.0253(10) 0.0024(8)
C13B 0.0535(11) 0.0638(12) 0.0500(10) -0.0020(9) 0.0021(8) -0.0017(8)
C14B 0.0337(8) 0.0514(10) 0.0581(10) -0.0023(7) 0.0086(7) -0.0034(7)

loop_
_atom_type_symbol
_atom_type_description
_atom_type_scat_dispersion_real
_atom_type_scat_dispersion_imag
_atom_type_scat_source
C C 0.0033 0.0016 'International Tables Vol C Tables 4.2.6.8 and 6.1.1.4'
H H 0.0000 0.0000 'International Tables Vol C Tables 4.2.6.8 and 6.1.1.4'
N N 0.0061 0.0033 'International Tables Vol C Tables 4.2.6.8 and 6.1.1.4'
O O 0.0106 0.0060 'International Tables Vol C Tables 4.2.6.8 and 6.1.1.4'

loop_
_geom_angle_atom_site_label_1
_geom_angle_atom_site_label_2
_geom_angle_atom_site_label_3
_geom_angle_site_symmetry_1
_geom_angle_site_symmetry_3
_geom_angle
_geom_angle_publ_flag
C9A N1A H1AA . . 110.6(13) ?
C9A N1A H1AB . . 111.2(12) ?
H1AA N1A H1AB . . 111.7(17) ?
C9A N1A H1AC . . 108.0(11) ?
H1AA N1A H1AC . . 105.6(16) ?
H1AB N1A H1AC . . 109.4(16) ?
C7A O2A H2AA . . 113.2(12) ?
C8A O3A H2AA . . 115.1(10) ?
C10A O5A H5AA . . 106.3(13) ?
C6A C1A C2A . . 118.27(15) ?
C6A C1A C7A . . 113.55(14) ?
C2A C1A C7A . . 128.18(14) ?
C3A C2A C1A . . 117.62(15) ?
C3A C2A C8A . . 114.05(14) ?
C1A C2A C8A . . 128.33(14) ?
C4A C3A C2A . . 122.80(17) ?
C4A C3A H3A . . 118.6 ?
C2A C3A H3A . . 118.6 ?
C5A C4A C3A . . 119.28(17) ?
C5A C4A H4A . . 120.4 ?
C3A C4A H4A . . 120.4 ?
C4A C5A C6A . . 119.71(18) ?
C4A C5A H5A . . 120.1 ?
C6A C5A H5A . . 120.1 ?
C5A C6A C1A . . 122.31(17) ?
C5A C6A H6A . . 118.8 ?
C1A C6A H6A . . 118.8 ?
O1A C7A O2A . . 119.74(15) ?
O1A C7A C1A . . 118.29(15) ?
O2A C7A C1A . . 121.97(14) ?
O4A C8A O3A . . 120.98(16) ?
O4A C8A C2A . . 119.03(15) ?
O3A C8A C2A . . 119.98(14) ?
C14A C9A C10A . . 121.22(15) ?
C14A C9A N1A . . 119.78(14) ?
C10A C9A N1A . . 118.99(13) ?
O5A C10A C11A . . 123.76(15) ?
O5A C10A C9A . . 117.57(13) ?
C11A C10A C9A . . 118.66(15) ?
C12A C11A C10A . . 120.35(17) ?
C12A C11A H11A . . 119.8 ?
C10A C11A H11A . . 119.8 ?
C11A C12A C13A . . 120.68(17) ?
C11A C12A H12A . . 119.7 ?
C13A C12A H12A . . 119.7 ?
C12A C13A C14A . . 119.52(17) ?
C12A C13A H13A . . 120.2 ?
C14A C13A H13A . . 120.2 ?
C9A C14A C13A . . 119.53(17) ?
C9A C14A H14A . . 120.2 ?
C13A C14A H14A . . 120.2 ?
C9B N1B H1BA . . 109.6(11) ?
C9B N1B H1BB . . 109.5(13) ?
H1BA N1B H1BB . . 110.5(17) ?
C9B N1B H1BC . . 109.8(11) ?
H1BA N1B H1BC . . 109.4(16) ?
H1BB N1B H1BC . . 107.9(17) ?
C7B O2B H2BA . . 110.3(11) ?
C8B O3B H2BA . . 112.8(10) ?
C10B O5B H5BA . . 110.9(14) ?
C6B C1B C2B . . 118.27(14) ?
C6B C1B C7B . . 113.60(13) ?
C2B C1B C7B . . 128.13(14) ?
C3B C2B C1B . . 117.75(14) ?
C3B C2B C8B . . 114.45(13) ?
C1B C2B C8B . . 127.80(13) ?
C4B C3B C2B . . 122.50(16) ?
C4B C3B H3B . . 118.7 ?
C2B C3B H3B . . 118.7 ?
C5B C4B C3B . . 119.73(16) ?
C5B C4B H4B . . 120.1 ?
C3B C4B H4B . . 120.1 ?
C4B C5B C6B . . 119.23(17) ?
C4B C5B H5B . . 120.4 ?
C6B C5B H5B . . 120.4 ?
C5B C6B C1B . . 122.50(16) ?
C5B C6B H6B . . 118.8 ?
C1B C6B H6B . . 118.8 ?
O1B C7B O2B . . 120.68(14) ?
O1B C7B C1B . . 118.46(14) ?
O2B C7B C1B . . 120.82(13) ?
O4B C8B O3B . . 120.30(15) ?
O4B C8B C2B . . 119.97(14) ?
O3B C8B C2B . . 119.74(13) ?
C14B C9B C10B . . 121.04(14) ?
C14B C9B N1B . . 120.13(13) ?
C10B C9B N1B . . 118.83(13) ?
O5B C10B C11B . . 123.51(14) ?
O5B C10B C9B . . 117.52(14) ?
C11B C10B C9B . . 118.96(15) ?
C12B C11B C10B . . 119.99(16) ?
C12B C11B H11B . . 120.0 ?
C10B C11B H11B . . 120.0 ?
C13B C12B C11B . . 120.78(17) ?
C13B C12B H12B . . 119.6 ?
C11B C12B H12B . . 119.6 ?
C12B C13B C14B . . 119.49(16) ?
C12B C13B H13B . . 120.3 ?
C14B C13B H13B . . 120.3 ?
C9B C14B C13B . . 119.74(15) ?
C9B C14B H14B . . 120.1 ?
C13B C14B H14B . . 120.1 ?

loop_
_geom_bond_atom_site_label_1
_geom_bond_atom_site_label_2
_geom_bond_site_symmetry_2
_geom_bond_distance
_geom_bond_publ_flag
N1A C9A . 1.455(2) ?
N1A H1AA . 0.88(2) ?
N1A H1AB . 1.00(2) ?
N1A H1AC . 0.99(2) ?
O1A C7A . 1.2259(19) ?
O2A C7A . 1.273(2) ?
O2A H2AA . 1.05(2) ?
O3A C8A . 1.268(2) ?
O3A H2AA . 1.34(3) ?
O4A C8A . 1.2193(19) ?
O5A C10A . 1.3582(19) ?
O5A H5AA . 0.87(2) ?
C1A C6A . 1.385(2) ?
C1A C2A . 1.412(2) ?
C1A C7A . 1.509(2) ?
C2A C3A . 1.394(2) ?
C2A C8A . 1.513(2) ?
C3A C4A . 1.368(3) ?
C3A H3A . 0.9300 ?
C4A C5A . 1.364(3) ?
C4A H4A . 0.9300 ?
C5A C6A . 1.375(3) ?
C5A H5A . 0.9300 ?
C6A H6A . 0.9300 ?
C9A C14A . 1.373(2) ?
C9A C10A . 1.383(2) ?
C10A C11A . 1.380(2) ?
C11A C12A . 1.369(3) ?
C11A H11A . 0.9300 ?
C12A C13A . 1.379(3) ?
C12A H12A . 0.9300 ?
C13A C14A . 1.379(3) ?
C13A H13A . 0.9300 ?
C14A H14A . 0.9300 ?
N1B C9B . 1.4519(19) ?
N1B H1BA . 0.94(2) ?
N1B H1BB . 0.94(2) ?
N1B H1BC . 0.93(2) ?
O1B C7B . 1.2370(17) ?
O2B C7B . 1.276(2) ?
O2B H2BA . 1.11(2) ?
O3B C8B . 1.2770(19) ?
O3B H2BA . 1.28(2) ?
O4B C8B . 1.2250(18) ?
O5B C10B . 1.3591(19) ?
O5B H5BA . 0.88(2) ?
C1B C6B . 1.386(2) ?
C1B C2B . 1.411(2) ?
C1B C7B . 1.515(2) ?
C2B C3B . 1.395(2) ?
C2B C8B . 1.510(2) ?
C3B C4B . 1.367(2) ?
C3B H3B . 0.9300 ?
C4B C5B . 1.367(3) ?
C4B H4B . 0.9300 ?
C5B C6B . 1.376(2) ?
C5B H5B . 0.9300 ?
C6B H6B . 0.9300 ?
C9B C14B . 1.372(2) ?
C9B C10B . 1.380(2) ?
C10B C11B . 1.376(2) ?
C11B C12B . 1.375(3) ?
C11B H11B . 0.9300 ?
C12B C13B . 1.373(3) ?
C12B H12B . 0.9300 ?
C13B C14B . 1.375(2) ?
C13B H13B . 0.9300 ?
C14B H14B . 0.9300 ?

loop_
_geom_hbond_atom_site_label_D
_geom_hbond_atom_site_label_H
_geom_hbond_atom_site_label_A
_geom_hbond_site_symmetry_A
_geom_hbond_distance_DH
_geom_hbond_distance_HA
_geom_hbond_distance_DA
_geom_hbond_angle_DHA
N1A H1AA O1B 4_565 0.88(2) 2.169(19) 2.8824(19) 137.4(17)
N1A H1AB O1A 4_565 1.00(2) 1.73(2) 2.7326(19) 175(2)
N1A H1AC O3B 2_655 0.99(2) 1.79(2) 2.7727(18) 176.6(17)
O5A H5AA O4A 4_665 0.87(2) 1.81(2) 2.6728(17) 174(2)
N1B H1BB O5B 3_756 0.94(2) 2.25(2) 3.0395(19) 140.5(18)
N1B H1BC O3A 3_656 0.93(2) 1.84(2) 2.7534(19) 166.7(17)
O5B H5BA O4B 1_655 0.88(2) 1.77(2) 2.6402(16) 169(2)
N1B H1BA O1B . 0.94(2) 1.84(2) 2.7760(17) 170.9(17)
O2A H2AA O3A . 1.05(2) 1.34(3) 2.3838(17) 173(2)
O2B H2BA O3B . 1.11(2) 1.28(2) 2.3832(15) 171(2)

loop_
_geom_torsion_atom_site_label_1
_geom_torsion_atom_site_label_2
_geom_torsion_atom_site_label_3
_geom_torsion_atom_site_label_4
_geom_torsion_site_symmetry_1
_geom_torsion_site_symmetry_2
_geom_torsion_site_symmetry_3
_geom_torsion_site_symmetry_4
_geom_torsion
_geom_torsion_publ_flag
C6A C1A C2A C3A . . . . 0.4(2) ?
C7A C1A C2A C3A . . . . -179.15(14) ?
C6A C1A C2A C8A . . . . -179.74(15) ?
C7A C1A C2A C8A . . . . 0.7(2) ?
C1A C2A C3A C4A . . . . -0.8(2) ?
C8A C2A C3A C4A . . . . 179.30(15) ?
C2A C3A C4A C5A . . . . 0.7(3) ?
C3A C4A C5A C6A . . . . -0.2(3) ?
C4A C5A C6A C1A . . . . -0.3(3) ?
C2A C1A C6A C5A . . . . 0.1(3) ?
C7A C1A C6A C5A . . . . 179.73(17) ?
C6A C1A C7A O1A . . . . -3.0(2) ?
C2A C1A C7A O1A . . . . 176.56(16) ?
C6A C1A C7A O2A . . . . 177.41(16) ?
C2A C1A C7A O2A . . . . -3.0(3) ?
C3A C2A C8A O4A . . . . 2.2(2) ?
C1A C2A C8A O4A . . . . -177.66(15) ?
C3A C2A C8A O3A . . . . -178.63(14) ?
C1A C2A C8A O3A . . . . 1.5(2) ?
C14A C9A C10A O5A . . . . 177.00(14) ?
N1A C9A C10A O5A . . . . -2.3(2) ?
C14A C9A C10A C11A . . . . -2.3(2) ?
N1A C9A C10A C11A . . . . 178.40(15) ?
O5A C10A C11A C12A . . . . -178.12(16) ?
C9A C10A C11A C12A . . . . 1.1(3) ?
C10A C11A C12A C13A . . . . 0.6(3) ?
C11A C12A C13A C14A . . . . -1.3(3) ?
C10A C9A C14A C13A . . . . 1.7(2) ?
N1A C9A C14A C13A . . . . -178.99(15) ?
C12A C13A C14A C9A . . . . 0.1(3) ?
C6B C1B C2B C3B . . . . -0.3(2) ?
C7B C1B C2B C3B . . . . -179.79(14) ?
C6B C1B C2B C8B . . . . -179.61(15) ?
C7B C1B C2B C8B . . . . 0.9(2) ?
C1B C2B C3B C4B . . . . 0.7(2) ?
C8B C2B C3B C4B . . . . -179.81(15) ?
C2B C3B C4B C5B . . . . -0.4(3) ?
C3B C4B C5B C6B . . . . -0.5(3) ?
C4B C5B C6B C1B . . . . 1.0(3) ?
C2B C1B C6B C5B . . . . -0.6(3) ?
C7B C1B C6B C5B . . . . 179.01(16) ?
C6B C1B C7B O1B . . . . 14.9(2) ?
C2B C1B C7B O1B . . . . -165.54(14) ?
C6B C1B C7B O2B . . . . -162.98(15) ?
C2B C1B C7B O2B . . . . 16.6(2) ?
C3B C2B C8B O4B . . . . -10.6(2) ?
C1B C2B C8B O4B . . . . 168.81(15) ?
C3B C2B C8B O3B . . . . 168.83(14) ?
C1B C2B C8B O3B . . . . -11.8(2) ?
C14B C9B C10B O5B . . . . 178.30(14) ?
N1B C9B C10B O5B . . . . -1.6(2) ?
C14B C9B C10B C11B . . . . -0.6(2) ?
N1B C9B C10B C11B . . . . 179.44(15) ?
O5B C10B C11B C12B . . . . -179.07(16) ?
C9B C10B C11B C12B . . . . -0.2(3) ?
C10B C11B C12B C13B . . . . 1.0(3) ?
C11B C12B C13B C14B . . . . -0.8(3) ?
C10B C9B C14B C13B . . . . 0.7(2) ?
N1B C9B C14B C13B . . . . -179.32(15) ?
C12B C13B C14B C9B . . . . 0.0(3) ?
